data_4111868
loop_
_publ_author_name
'St\'ephane A. Baudron'
'Patrick Batail'
'Claude Coulon'
'Rodolphe Cl\'erac'
'Enric Canadell'
'Vladimir Laukhin'
'Roberto Melzi'
'Pawel Wzietek'
'Denis J\'erome'
'Pascale Auban-Senzier'
'Sylvain Ravy'

_publ_contact_author
; Dr Patrick Batail 
  Laboratoire de Chimie, Ing\'enierie Mol\'eculaire et 
Mat\'eriaux d'Angers
  UMR 6200 CNRS-Universit\'e d'Angers,
  Bat. K, 2, Boulevard Lavoisier, Angers, France 
;
_publ_contact_author_email patrick.batail@univ-angers.fr
_publ_contact_author_fax '33 2 41 73 50 11'
_publ_contact_author_phone '33 2 41 73 52 64'
_publ_section_title
;
 (EDT-TTF-CONH2)6[Re6Se8(CN)6], a Metallic Kagome-Type Organic-Inorganic
 Hybrid Compound: Electronic Instability, Molecular Motion, and Charge
 Localization
;
_journal_name_full 'Journal of the American Chemical Society'
_journal_page_first 11785
_journal_page_last 11797
_journal_paper_doi 10.1021/ja0523385
_journal_volume 127
_journal_year 2005
_chemical_formula_moiety 'C6 N6 Re6 Se8, 6(C9 H3 N O S6)'
_chemical_formula_sum 'C60 H18 N12 O6 Re6 S36 Se8'
_chemical_formula_weight 3906.18
_chemical_name_common '(EDT-TTF-CONH2)6 (RE6Se8(CN)6)'
_chemical_name_systematic
;
 ?
;
_space_group_IT_number 148
_symmetry_cell_setting rhombohedral
_symmetry_space_group_name_Hall '-P 3*'
_symmetry_space_group_name_H-M 'R -3 :R'
_atom_sites_solution_hydrogens geom
_atom_sites_solution_primary direct
_atom_sites_solution_secondary difmap
_audit_creation_method SHELXL-97
_cell_angle_alpha 61.465(17)
_cell_angle_beta 61.465(17)
_cell_angle_gamma 61.465(17)
_cell_formula_units_Z 1
_cell_length_a 15.0192(17)
_cell_length_b 15.0192(17)
_cell_length_c 15.0192(17)
_cell_measurement_reflns_used 8000
_cell_measurement_temperature 293(2)
_cell_measurement_theta_max 52.1
_cell_measurement_theta_min 3.3
_cell_volume 2474.5(7)
_computing_cell_refinement 'SELECT, CELL  [STOE-IPDS]'
_computing_data_collection 'EXPOSE [STOE-IPDS]'
_computing_data_reduction 'INTEGRATE [STOE-IPDS]'
_computing_structure_refinement 'SHELXL-97 (Sheldrick, 1997)'
_computing_structure_solution 'SHELXS-97 (Sheldrick, 1990)'
_diffrn_ambient_temperature 293(2)
_diffrn_detector_area_resol_mean 6.66
_diffrn_measured_fraction_theta_full 0.993
_diffrn_measured_fraction_theta_max 0.993
_diffrn_measurement_device_type STOE-IPDS
_diffrn_measurement_method 'Oscillation, Phi. incr. = 1.5'
_diffrn_radiation_monochromator graphite
_diffrn_radiation_source 'fine-focus sealed tube'
_diffrn_radiation_type MoK\a
_diffrn_radiation_wavelength 0.71073
_diffrn_reflns_av_R_equivalents 0.05000
_diffrn_reflns_av_sigmaI/netI 0.0264
_diffrn_reflns_limit_h_max 15
_diffrn_reflns_limit_h_min -9
_diffrn_reflns_limit_k_max 15
_diffrn_reflns_limit_k_min -8
_diffrn_reflns_limit_l_max 18
_diffrn_reflns_limit_l_min 1
_diffrn_reflns_number 25296
_diffrn_reflns_theta_full 25.90
_diffrn_reflns_theta_max 25.90
_diffrn_reflns_theta_min 1.90
_exptl_absorpt_coefficient_mu 11.064
_exptl_absorpt_correction_T_max 0.2720
_exptl_absorpt_correction_T_min 0.1893
_exptl_absorpt_correction_type numerical
_exptl_absorpt_process_details 'FACEIT, STOE-IPDS'
_exptl_crystal_colour black
_exptl_crystal_density_diffrn 2.621
_exptl_crystal_description prism
_exptl_crystal_F_000 1807
_exptl_crystal_size_max 0.25
_exptl_crystal_size_mid 0.21
_exptl_crystal_size_min 0.15
_refine_diff_density_max 1.760
_refine_diff_density_min -1.292
_refine_diff_density_rms 0.173
_refine_ls_extinction_method none
_refine_ls_goodness_of_fit_ref 0.994
_refine_ls_hydrogen_treatment riding
_refine_ls_matrix_type full
_refine_ls_number_parameters 193
_refine_ls_number_reflns 3201
_refine_ls_number_restraints 0
_refine_ls_restrained_S_all 0.994
_refine_ls_R_factor_all 0.0407
_refine_ls_R_factor_gt 0.0290
_refine_ls_shift/su_max 0.001
_refine_ls_shift/su_mean 0.000
_refine_ls_structure_factor_coef Fsqd
_refine_ls_weighting_details 'calc w=1/[\s^2^(Fo^2^)+(0.0443P)^2^+0.0000P] where P=(Fo^2^+2Fc^2^)/3'
_refine_ls_weighting_scheme calc
_refine_ls_wR_factor_gt 0.0661
_refine_ls_wR_factor_ref 0.0695
_reflns_number_gt 2563
_reflns_number_total 3201
_reflns_threshold_expression >2sigma(I)
_cod_data_source_file ja0523385si20050411_110158_2.cif
_cod_data_source_block rhombo
_cod_original_cell_volume 2474.5(5)
_cod_original_sg_symbol_H-M 'R -3'
_cod_database_code 4111868

loop_
_symmetry_equiv_pos_as_xyz
'x, y, z'
'z, x, y'
'y, z, x'
'-x, -y, -z'
'-z, -x, -y'
'-y, -z, -x'

loop_
_atom_site_label
_atom_site_type_symbol
_atom_site_fract_x
_atom_site_fract_y
_atom_site_fract_z
_atom_site_U_iso_or_equiv
_atom_site_adp_type
_atom_site_occupancy
_atom_site_symmetry_multiplicity
_atom_site_calc_flag
_atom_site_refinement_flags
Re Re 0.917598(15) 0.062765(15) 0.108065(14) 0.01792(8) Uani 1 1 d .
Se1 Se 0.96452(4) -0.12088(4) 0.24221(4) 0.02513(14) Uani 1 1 d .
Se2 Se 1.08479(3) 0.08479(3) 0.08479(3) 0.0277(2) Uani 1 3 d S
C C 0.8211(4) 0.1311(4) 0.2322(4) 0.0269(12) Uani 1 1 d .
N N 0.7662(4) 0.1689(4) 0.2999(4) 0.0400(13) Uani 1 1 d .
S1 S 0.28332(12) 0.47121(14) 0.09823(14) 0.0422(4) Uani 1 1 d .
S2 S 0.46623(13) 0.29314(13) 0.03327(14) 0.0400(4) Uani 1 1 d .
S3 S 0.42212(12) 0.49991(13) 0.18835(13) 0.0373(4) Uani 1 1 d .
S4 S 0.60598(12) 0.32443(13) 0.11675(15) 0.0408(4) Uani 1 1 d .
S5 S 0.14701(17) 0.4767(2) 0.0057(2) 0.0722(6) Uani 1 1 d .
S6 S 0.3567(2) 0.2516(2) -0.0552(2) 0.0794(7) Uani 1 1 d .
C1 C 0.4153(4) 0.3905(4) 0.0911(4) 0.0298(12) Uani 1 1 d .
C2 C 0.4738(4) 0.4037(5) 0.1281(5) 0.0303(12) Uani 1 1 d .
C3 C 0.2681(5) 0.4134(6) 0.0322(5) 0.0430(16) Uani 1 1 d .
C4 C 0.3508(6) 0.3295(6) 0.0056(6) 0.0461(16) Uani 1 1 d .
C5 C 0.5427(4) 0.4670(5) 0.2066(5) 0.0306(13) Uani 1 1 d .
C6 C 0.6238(5) 0.3871(5) 0.1739(5) 0.0363(14) Uani 1 1 d .
H6 H 0.6896 0.3654 0.1819 0.044 Uiso 1 1 calc R
C7 C 0.1520(9) 0.3849(10) -0.0446(10) 0.099(4) Uani 1 1 d .
C8A C 0.2551(18) 0.3188(18) -0.0981(19) 0.067(8) Uiso 0.41(3) 1 d P
C8B C 0.2155(12) 0.2807(12) -0.0184(13) 0.062(6) Uiso 0.59(3) 1 d P
C9 C 0.5523(5) 0.5251(5) 0.2577(5) 0.0336(13) Uani 1 1 d .
O O 0.6346(4) 0.4885(4) 0.2802(4) 0.0484(12) Uani 1 1 d .
N1 N 0.4721(4) 0.6109(4) 0.2774(4) 0.0429(13) Uani 1 1 d .
H1A H 0.4754 0.6448 0.3079 0.052 Uiso 1 1 calc R
H1B H 0.4165 0.6328 0.2599 0.052 Uiso 1 1 calc R

loop_
_atom_site_aniso_label
_atom_site_aniso_U_11
_atom_site_aniso_U_22
_atom_site_aniso_U_33
_atom_site_aniso_U_23
_atom_site_aniso_U_13
_atom_site_aniso_U_12
Re 0.01840(12) 0.01814(12) 0.01695(12) -0.00722(8) -0.00484(8) -0.00504(8)
Se1 0.0279(3) 0.0257(3) 0.0169(2) -0.0032(2) -0.0072(2) -0.0091(2)
Se2 0.0313(3) 0.0313(3) 0.0313(3) -0.01274(17) -0.01274(17) -0.01274(17)
C 0.030(3) 0.029(3) 0.023(3) -0.009(2) -0.009(2) -0.010(2)
N 0.043(3) 0.039(3) 0.035(3) -0.021(2) -0.007(2) -0.009(2)
S1 0.0298(8) 0.0551(10) 0.0519(10) -0.0327(8) -0.0150(7) -0.0038(7)
S2 0.0430(9) 0.0365(8) 0.0529(10) -0.0237(7) -0.0228(8) -0.0052(7)
S3 0.0266(7) 0.0464(9) 0.0530(10) -0.0328(8) -0.0153(7) -0.0028(6)
S4 0.0307(8) 0.0356(8) 0.0664(11) -0.0292(8) -0.0213(8) 0.0002(6)
S5 0.0474(11) 0.1022(18) 0.0905(16) -0.0465(14) -0.0374(11) -0.0109(11)
S6 0.0814(15) 0.0944(17) 0.115(2) -0.0693(16) -0.0383(14) -0.0241(13)
C1 0.026(3) 0.034(3) 0.033(3) -0.017(2) -0.010(2) -0.005(2)
C2 0.026(3) 0.033(3) 0.038(3) -0.017(3) -0.012(2) -0.008(2)
C3 0.036(3) 0.067(5) 0.043(4) -0.027(3) -0.014(3) -0.019(3)
C4 0.055(4) 0.054(4) 0.052(4) -0.026(3) -0.024(3) -0.018(3)
C5 0.029(3) 0.037(3) 0.040(3) -0.015(3) -0.016(3) -0.013(2)
C6 0.031(3) 0.030(3) 0.055(4) -0.014(3) -0.026(3) -0.003(3)
C7 0.085(7) 0.144(10) 0.135(9) -0.082(8) -0.056(7) -0.029(7)
C9 0.037(3) 0.039(3) 0.036(3) -0.010(3) -0.018(3) -0.017(3)
O 0.054(3) 0.046(3) 0.068(3) -0.016(2) -0.043(3) -0.011(2)
N1 0.035(3) 0.059(4) 0.054(3) -0.034(3) -0.021(3) -0.008(3)

loop_
_atom_type_symbol
_atom_type_description
_atom_type_scat_dispersion_real
_atom_type_scat_dispersion_imag
_atom_type_scat_source
C C 0.0030 0.0020 'International Tables Vol C Tables 4.2.6.8 and 6.1.1.4'
H H 0.0000 0.0000 'International Tables Vol C Tables 4.2.6.8 and 6.1.1.4'
N N 0.0060 0.0030 'International Tables Vol C Tables 4.2.6.8 and 6.1.1.4'
O O 0.0110 0.0060 'International Tables Vol C Tables 4.2.6.8 and 6.1.1.4'
S S 0.1250 0.1230 'International Tables Vol C Tables 4.2.6.8 and 6.1.1.4'
Se Se -0.0930 2.2260 'International Tables Vol C Tables 4.2.6.8 and 6.1.1.4'
Re Re -1.0180 7.2310 'International Tables Vol C Tables 4.2.6.8 and 6.1.1.4'

loop_
_geom_angle_atom_site_label_1
_geom_angle_atom_site_label_2
_geom_angle_atom_site_label_3
_geom_angle
_geom_angle_site_symmetry_1
_geom_angle_site_symmetry_3
C Re Se1 90.84(14) . .
C Re Se2 93.73(15) . .
Se1 Re Se2 89.695(13) . .
C Re Se1 90.20(15) . 5_665
Se1 Re Se1 90.379(14) . 5_665
Se2 Re Se1 176.067(19) . 5_665
C Re Se1 92.61(14) . 3_654
Se1 Re Se1 176.507(17) . 3_654
Se2 Re Se1 89.504(14) . 3_654
Se1 Re Se1 90.187(14) 5_665 3_654
C Re Re 133.19(15) . 6_656
Se1 Re Re 58.695(15) . 6_656
Se2 Re Re 118.26(2) . 6_656
Se1 Re Re 58.65(2) 5_665 6_656
Se1 Re Re 118.895(17) 3_654 6_656
C Re Re 134.24(15) . 5_665
Se1 Re Re 119.001(17) . 5_665
Se2 Re Re 118.26(2) . 5_665
Se1 Re Re 58.44(2) 5_665 5_665
Se1 Re Re 58.596(15) 3_654 5_665
Re Re Re 60.319(19) 6_656 5_665
C Re Re 135.71(15) . 2_645
Se1 Re Re 58.562(14) . 2_645
Se2 Re Re 58.425(14) . 2_645
Se1 Re Re 118.471(16) 5_665 2_645
Se1 Re Re 118.245(14) 3_654 2_645
Re Re Re 59.840(9) 6_656 2_645
Re Re Re 90.0 5_665 2_645
C Re Re 136.80(15) . 3_654
Se1 Re Re 118.557(14) . 3_654
Se2 Re Re 58.425(14) . 3_654
Se1 Re Re 118.263(16) 5_665 3_654
Se1 Re Re 58.250(14) 3_654 3_654
Re Re Re 90.0 6_656 3_654
Re Re Re 59.840(10) 5_665 3_654
Re Re Re 60.0 2_645 3_654
Re Se1 Re 62.870(16) . 6_656
Re Se1 Re 63.187(14) . 2_645
Re Se1 Re 62.753(16) 6_656 2_645
Re Se2 Re 63.15(3) 2_645 3_654
Re Se2 Re 63.15(3) 2_645 .
Re Se2 Re 63.15(3) 3_654 .
N C Re 178.5(5) . .
C3 S1 C1 95.5(3) . .
C1 S2 C4 95.3(3) . .
C2 S3 C5 94.1(3) . .
C6 S4 C2 94.5(3) . .
C3 S5 C7 101.7(4) . .
C8A S6 C4 104.9(8) . .
C8A S6 C8B 35.4(8) . .
C4 S6 C8B 98.2(5) . .
C2 C1 S2 122.7(4) . .
C2 C1 S1 122.4(4) . .
S2 C1 S1 115.0(3) . .
C1 C2 S4 121.3(4) . .
C1 C2 S3 122.8(4) . .
S4 C2 S3 115.9(3) . .
C4 C3 S1 116.7(5) . .
C4 C3 S5 128.8(5) . .
S1 C3 S5 114.4(4) . .
C3 C4 S2 117.4(5) . .
C3 C4 S6 127.1(5) . .
S2 C4 S6 115.5(4) . .
C6 C5 C9 122.2(5) . .
C6 C5 S3 116.2(4) . .
C9 C5 S3 121.6(4) . .
C5 C6 S4 119.2(5) . .
C5 C6 H6 120.4 . .
S4 C6 H6 120.4 . .
C8B C7 C8A 43.5(10) . .
C8B C7 S5 119.5(8) . .
C8A C7 S5 120.1(10) . .
C8B C8A C7 63.3(15) . .
C8B C8A S6 81.7(17) . .
C7 C8A S6 124.9(16) . .
C8A C8B C7 73.2(15) . .
C8A C8B S6 62.9(15) . .
C7 C8B S6 118.9(11) . .
O C9 N1 124.1(6) . .
O C9 C5 117.4(5) . .
N1 C9 C5 118.4(5) . .
C9 N1 H1A 120.0 . .
C9 N1 H1B 120.0 . .
H1A N1 H1B 120.0 . .

loop_
_geom_bond_atom_site_label_1
_geom_bond_atom_site_label_2
_geom_bond_distance
_geom_bond_site_symmetry_2
Re C 2.111(5) .
Re Se1 2.5206(9) .
Re Se2 2.5262(8) .
Re Se1 2.5276(6) 5_665
Re Se1 2.5291(9) 3_654
Re Re 2.6328(4) 6_656
Re Re 2.6328(4) 5_665
Re Re 2.6455(8) 2_645
Re Re 2.6455(8) 3_654
Se1 Re 2.5276(6) 6_656
Se1 Re 2.5291(9) 2_645
Se2 Re 2.5262(8) 2_645
Se2 Re 2.5262(8) 3_654
C N 1.158(7) .
S1 C3 1.738(6) .
S1 C1 1.742(6) .
S2 C1 1.729(6) .
S2 C4 1.745(7) .
S3 C2 1.737(6) .
S3 C5 1.758(6) .
S4 C6 1.710(6) .
S4 C2 1.732(6) .
S5 C3 1.746(6) .
S5 C7 1.822(10) .
S6 C8A 1.61(2) .
S6 C4 1.748(7) .
S6 C8B 1.794(15) .
C1 C2 1.364(8) .
C3 C4 1.341(9) .
C5 C6 1.327(8) .
C5 C9 1.495(8) .
C6 H6 0.9300 .
C7 C8B 1.363(17) .
C7 C8A 1.46(2) .
C8A C8B 1.05(2) .
C9 O 1.231(7) .
C9 N1 1.318(8) .
N1 H1A 0.8600 .
N1 H1B 0.8600 .
